data_4341017
loop_
_publ_author_name
'Kulmaczewski, Rafal'
'Shepherd, Helena J.'
'Cespedes, Oscar'
'Halcrow, Malcolm A.'

_publ_section_title
;
 A homologous series of [Fe(H&#x2082;Bpz&#x2082;)&#x2082;(L)]
 spin-crossover complexes with annelated bipyridyl co-ligands.
;
_journal_issue 18
_journal_name_full 'Inorganic chemistry'
_journal_page_first 9809
_journal_page_last 9817
_journal_paper_doi 10.1021/ic501402q
_journal_volume 53
_journal_year 2014
_chemical_formula_moiety 'C30 H26 B2 Fe N12, 1.5[C7 H8]'
_chemical_formula_sum 'C40.5 H38 B2 Fe N12'
_chemical_formula_weight 770.30
_chemical_name_systematic
;
Bis[di(pyrazol-1-yl)dihydridoborate][dipyrido[3,2-a:2'3'-c]phenazine]-
iron(II) sesqui-toluene solvate
;
_space_group_IT_number 2
_symmetry_cell_setting triclinic
_symmetry_space_group_name_Hall '-P 1'
_symmetry_space_group_name_H-M 'P -1'
_atom_sites_solution_hydrogens geom
_atom_sites_solution_primary direct
_atom_sites_solution_secondary difmap
_audit_creation_method SHELXL-97
_cell_angle_alpha 83.542(12)
_cell_angle_beta 87.171(12)
_cell_angle_gamma 87.026(9)
_cell_formula_units_Z 2
_cell_length_a 10.2799(12)
_cell_length_b 11.4047(13)
_cell_length_c 16.788(3)
_cell_measurement_reflns_used 1594
_cell_measurement_temperature 240(2)
_cell_measurement_theta_max 26.24
_cell_measurement_theta_min 3.03
_cell_volume 1951.2(5)
_computing_cell_refinement 'CrysAlisPro, Agilent Technologies'
_computing_data_collection 'CrysAlisPro, Agilent Technologies'
_computing_data_reduction 'CrysAlisPro, Agilent Technologies'
_computing_molecular_graphics 'XSEED (Barbour, 2001)'
_computing_publication_material 'local program'
_computing_structure_refinement 'SHELXL-97 (Sheldrick, 1997)'
_computing_structure_solution 'SHELXS-97 (Sheldrick, 1990)'
_diffrn_ambient_temperature 240(2)
_diffrn_detector_area_resol_mean 5.3095
_diffrn_measured_fraction_theta_full 0.991
_diffrn_measured_fraction_theta_max 0.991
_diffrn_measurement_device_type 'SuperNova, Dual, Cu at zero, Atlas'
_diffrn_measurement_method '\w scans'
_diffrn_radiation_monochromator mirror
_diffrn_radiation_source 'SuperNova (Mo) X-ray Source'
_diffrn_radiation_type MoK\a
_diffrn_radiation_wavelength 0.71073
_diffrn_reflns_av_R_equivalents 0.0791
_diffrn_reflns_av_sigmaI/netI 0.1531
_diffrn_reflns_limit_h_max 11
_diffrn_reflns_limit_h_min -12
_diffrn_reflns_limit_k_max 13
_diffrn_reflns_limit_k_min -13
_diffrn_reflns_limit_l_max 19
_diffrn_reflns_limit_l_min -17
_diffrn_reflns_number 12578
_diffrn_reflns_theta_full 25.03
_diffrn_reflns_theta_max 25.03
_diffrn_reflns_theta_min 2.74
_diffrn_standards_decay_% 0
_diffrn_standards_interval_count 0
_diffrn_standards_interval_time 0
_diffrn_standards_number 0
_exptl_absorpt_coefficient_mu 0.433
_exptl_absorpt_correction_T_max 1.000
_exptl_absorpt_correction_T_min 0.595
_exptl_absorpt_correction_type multi-scan
_exptl_absorpt_process_details
; 
CrysAlisPro, Agilent Technologies,
Version 1.171.36.24 (release 03-12-2012 CrysAlis171 .NET)
Empirical absorption correction using spherical harmonics,
 implemented in SCALE3 ABSPACK scaling algorithm.
;
_exptl_crystal_colour violet
_exptl_crystal_density_diffrn 1.311
_exptl_crystal_density_method 'not measured'
_exptl_crystal_description fragment
_exptl_crystal_F_000 802
_exptl_crystal_size_max 0.26
_exptl_crystal_size_mid 0.18
_exptl_crystal_size_min 0.15
_refine_diff_density_max 0.459
_refine_diff_density_min -0.297
_refine_diff_density_rms 0.065
_refine_ls_extinction_method none
_refine_ls_goodness_of_fit_ref 1.026
_refine_ls_hydrogen_treatment constr
_refine_ls_matrix_type full
_refine_ls_number_parameters 483
_refine_ls_number_reflns 6832
_refine_ls_number_restraints 0
_refine_ls_restrained_S_all 1.026
_refine_ls_R_factor_all 0.1645
_refine_ls_R_factor_gt 0.0736
_refine_ls_shift/su_max 0.000
_refine_ls_shift/su_mean 0.000
_refine_ls_structure_factor_coef Fsqd
_refine_ls_weighting_details 'calc w=1/[\s^2^(Fo^2^)+(0.0553P)^2^+0.0000P] where P=(Fo^2^+2Fc^2^)/3'
_refine_ls_weighting_scheme calc
_refine_ls_wR_factor_gt 0.1488
_refine_ls_wR_factor_ref 0.1934
_reflns_number_gt 3377
_reflns_number_total 6833
_reflns_threshold_expression >2sigma(I)
_cod_data_source_file ic501402q_si_005.cif
_cod_data_source_block rk35240
_cod_depositor_comments
;
The following automatic conversions were performed:

'_symmetry_cell_setting' value 'Triclinic' changed to 'triclinic'
according to
/home/saulius/struct/COD-crude-data--automatic-downloads/rss-feeds/ACS/lib/dictionaries/cif_core.dic
dictionary named 'cif_core.dic' version 2.4.2 from 2011-04-26.

Automatic conversion script
Id: cif_fix_values 2281 2013-09-26 08:29:07Z andrius 

 Adding full bibliography for 4340990--4341018.cif.
;
_cod_original_cell_volume 1951.3(5)
_cod_original_formula_sum 'C40.50 H38 B2 Fe N12'
_cod_database_code 4341017

loop_
_symmetry_equiv_pos_as_xyz
'x, y, z'
'-x, -y, -z'

loop_
_atom_site_label
_atom_site_type_symbol
_atom_site_fract_x
_atom_site_fract_y
_atom_site_fract_z
_atom_site_U_iso_or_equiv
_atom_site_adp_type
_atom_site_occupancy
_atom_site_symmetry_multiplicity
_atom_site_calc_flag
_atom_site_refinement_flags
Fe1 Fe 0.42564(7) 0.20190(6) 0.25769(5) 0.0431(3) Uani 1 1 d .
B2 B 0.4242(7) 0.4380(6) 0.3695(5) 0.067(2) Uani 1 1 d .
H2A H 0.4437 0.4979 0.4042 0.081 Uiso 1 1 calc R
H2B H 0.3344 0.4537 0.3528 0.081 Uiso 1 1 calc R
N3 N 0.4358(5) 0.3153(4) 0.4172(3) 0.0554(14) Uani 1 1 d .
N4 N 0.4124(4) 0.2137(4) 0.3842(3) 0.0528(13) Uani 1 1 d .
C5 C 0.4174(6) 0.1279(5) 0.4436(4) 0.0626(18) Uani 1 1 d .
H5 H 0.4068 0.0481 0.4374 0.075 Uiso 1 1 calc R
C6 C 0.4401(8) 0.1680(7) 0.5161(4) 0.091(3) Uani 1 1 d .
H6 H 0.4457 0.1247 0.5670 0.110 Uiso 1 1 calc R
C7 C 0.4523(7) 0.2872(7) 0.4954(4) 0.076(2) Uani 1 1 d .
H7 H 0.4700 0.3412 0.5313 0.091 Uiso 1 1 calc R
N8 N 0.5181(4) 0.4487(4) 0.2942(3) 0.0581(14) Uani 1 1 d .
N9 N 0.5201(4) 0.3699(4) 0.2388(3) 0.0483(12) Uani 1 1 d .
C10 C 0.6066(5) 0.4098(6) 0.1811(4) 0.0591(17) Uani 1 1 d .
H10 H 0.6297 0.3715 0.1353 0.071 Uiso 1 1 calc R
C11 C 0.6577(6) 0.5134(6) 0.1967(5) 0.072(2) Uani 1 1 d .
H11 H 0.7190 0.5590 0.1654 0.086 Uiso 1 1 calc R
C12 C 0.5989(7) 0.5341(5) 0.2679(5) 0.073(2) Uani 1 1 d .
H12 H 0.6129 0.5997 0.2951 0.087 Uiso 1 1 calc R
B13 B 0.5370(7) -0.0783(6) 0.2157(5) 0.069(2) Uani 1 1 d .
H13A H 0.5703 -0.1606 0.2178 0.083 Uiso 1 1 calc R
H13B H 0.5246 -0.0485 0.1594 0.083 Uiso 1 1 calc R
N14 N 0.6357(5) -0.0046(4) 0.2505(3) 0.0582(13) Uani 1 1 d .
N15 N 0.6132(4) 0.1129(4) 0.2584(3) 0.0516(13) Uani 1 1 d .
C16 C 0.7224(6) 0.1496(6) 0.2842(4) 0.070(2) Uani 1 1 d .
H16 H 0.7350 0.2275 0.2944 0.085 Uiso 1 1 calc R
C17 C 0.8149(7) 0.0578(7) 0.2940(5) 0.098(3) Uani 1 1 d .
H17 H 0.8996 0.0607 0.3122 0.118 Uiso 1 1 calc R
C18 C 0.7584(7) -0.0374(7) 0.2720(5) 0.085(2) Uani 1 1 d .
H18 H 0.7978 -0.1136 0.2717 0.102 Uiso 1 1 calc R
N19 N 0.4048(5) -0.0721(4) 0.2637(3) 0.0582(14) Uani 1 1 d .
N20 N 0.3384(5) 0.0323(4) 0.2745(3) 0.0544(13) Uani 1 1 d .
C21 C 0.2232(6) 0.0027(6) 0.3092(4) 0.0709(19) Uani 1 1 d .
H21 H 0.1576 0.0570 0.3248 0.085 Uiso 1 1 calc R
C22 C 0.2133(8) -0.1177(7) 0.3189(5) 0.090(2) Uani 1 1 d .
H22 H 0.1422 -0.1607 0.3412 0.108 Uiso 1 1 calc R
C23 C 0.3282(8) -0.1604(6) 0.2893(5) 0.083(2) Uani 1 1 d .
H23 H 0.3510 -0.2409 0.2871 0.100 Uiso 1 1 calc R
N24 N 0.2280(4) 0.2790(3) 0.2401(3) 0.0409(11) Uani 1 1 d .
C25 C 0.1884(5) 0.2873(4) 0.1640(3) 0.0408(13) Uani 1 1 d .
C26 C 0.0606(5) 0.3248(4) 0.1434(3) 0.0417(14) Uani 1 1 d .
C27 C -0.0272(5) 0.3527(5) 0.2049(4) 0.0504(15) Uani 1 1 d .
H27 H -0.1134 0.3784 0.1935 0.061 Uiso 1 1 calc R
C28 C 0.0124(5) 0.3425(5) 0.2823(4) 0.0504(15) Uani 1 1 d .
H28 H -0.0464 0.3603 0.3244 0.060 Uiso 1 1 calc R
C29 C 0.1399(6) 0.3059(5) 0.2976(4) 0.0506(15) Uani 1 1 d .
H29 H 0.1661 0.2996 0.3508 0.061 Uiso 1 1 calc R
N30 N 0.4040(4) 0.2167(4) 0.1274(3) 0.0470(12) Uani 1 1 d .
C31 C 0.2826(5) 0.2549(4) 0.1018(3) 0.0391(13) Uani 1 1 d .
C32 C 0.2514(5) 0.2609(4) 0.0217(3) 0.0413(14) Uani 1 1 d .
C33 C 0.3456(5) 0.2288(5) -0.0346(3) 0.0524(16) Uani 1 1 d .
H33 H 0.3269 0.2324 -0.0891 0.063 Uiso 1 1 calc R
C34 C 0.4665(6) 0.1921(5) -0.0090(4) 0.0601(17) Uani 1 1 d .
H34 H 0.5322 0.1698 -0.0460 0.072 Uiso 1 1 calc R
C35 C 0.4922(6) 0.1876(5) 0.0716(4) 0.0535(16) Uani 1 1 d .
H35 H 0.5764 0.1627 0.0876 0.064 Uiso 1 1 calc R
C36 C 0.1178(5) 0.3012(4) -0.0008(3) 0.0457(14) Uani 1 1 d .
C37 C 0.0247(5) 0.3329(4) 0.0589(3) 0.0438(14) Uani 1 1 d .
N38 N 0.0919(5) 0.3086(4) -0.0785(3) 0.0503(13) Uani 1 1 d .
N39 N -0.0968(4) 0.3704(4) 0.0423(3) 0.0512(13) Uani 1 1 d .
C40 C -0.0328(6) 0.3456(5) -0.0963(4) 0.0513(16) Uani 1 1 d .
C41 C -0.0680(7) 0.3528(5) -0.1771(4) 0.0644(19) Uani 1 1 d .
H41 H -0.0071 0.3308 -0.2170 0.077 Uiso 1 1 calc R
C42 C -0.1920(8) 0.3922(5) -0.1966(5) 0.075(2) Uani 1 1 d .
H42 H -0.2151 0.3987 -0.2505 0.090 Uiso 1 1 calc R
C43 C -0.2851(7) 0.4228(6) -0.1372(5) 0.074(2) Uani 1 1 d .
H43 H -0.3700 0.4484 -0.1517 0.089 Uiso 1 1 calc R
C44 C -0.2533(6) 0.4158(5) -0.0587(4) 0.068(2) Uani 1 1 d .
H44 H -0.3159 0.4367 -0.0194 0.082 Uiso 1 1 calc R
C45 C -0.1256(6) 0.3770(5) -0.0368(4) 0.0547(17) Uani 1 1 d .
C46 C 0.0778(9) -0.0215(9) 0.0237(6) 0.085(4) Uiso 0.50 1 d PG
C47 C -0.0400(11) 0.0156(11) 0.0591(6) 0.105(6) Uiso 0.50 1 d PG
H47 H -0.0467 0.0216 0.1146 0.126 Uiso 0.50 1 calc PR
C48 C -0.1477(9) 0.0437(11) 0.0126(8) 0.129(7) Uiso 0.50 1 d PG
H48 H -0.2274 0.0688 0.0366 0.155 Uiso 0.50 1 calc PR
C49 C -0.1377(11) 0.0347(11) -0.0694(8) 0.144(8) Uiso 0.50 1 d PG
H49 H -0.2106 0.0538 -0.1008 0.172 Uiso 0.50 1 calc PR
C50 C -0.0199(14) -0.0024(11) -0.1048(5) 0.111(6) Uiso 0.50 1 d PG
H50 H -0.0132 -0.0084 -0.1603 0.133 Uiso 0.50 1 calc PR
C51 C 0.0878(11) -0.0305(10) -0.0583(6) 0.107(6) Uiso 0.50 1 d PG
H51 H 0.1675 -0.0556 -0.0823 0.128 Uiso 0.50 1 calc PR
C52 C 0.1929(12) -0.0524(12) 0.0641(9) 0.146(9) Uiso 0.50 1 d PG
H52A H 0.2612 -0.0751 0.0261 0.219 Uiso 0.50 1 calc PR
H52B H 0.1778 -0.1181 0.1049 0.219 Uiso 0.50 1 calc PR
H52C H 0.2192 0.0147 0.0891 0.219 Uiso 0.50 1 calc PR
C53 C 0.0323(10) 0.3192(10) 0.5568(7) 0.117(3) Uani 1 1 d .
C54 C -0.0866(11) 0.3768(9) 0.5517(7) 0.134(4) Uani 1 1 d .
H54 H -0.1005 0.4478 0.5750 0.161 Uiso 1 1 calc R
C55 C -0.1899(13) 0.3336(12) 0.5127(9) 0.152(4) Uani 1 1 d .
H55 H -0.2713 0.3750 0.5101 0.182 Uiso 1 1 calc R
C56 C -0.1696(14) 0.2345(15) 0.4802(7) 0.156(5) Uani 1 1 d .
H56 H -0.2382 0.2038 0.4552 0.187 Uiso 1 1 calc R
C57 C -0.0450(16) 0.1720(12) 0.4822(7) 0.155(5) Uani 1 1 d .
H57 H -0.0314 0.1028 0.4567 0.186 Uiso 1 1 calc R
C58 C 0.0573(12) 0.2144(11) 0.5225(6) 0.124(3) Uani 1 1 d .
H58 H 0.1390 0.1735 0.5260 0.149 Uiso 1 1 calc R
C59 C 0.1406(11) 0.3601(10) 0.6005(7) 0.154(4) Uani 1 1 d .
H59A H 0.1562 0.4418 0.5812 0.231 Uiso 1 1 calc R
H59B H 0.2190 0.3115 0.5913 0.231 Uiso 1 1 calc R
H59C H 0.1174 0.3538 0.6575 0.231 Uiso 1 1 calc R

loop_
_atom_site_aniso_label
_atom_site_aniso_U_11
_atom_site_aniso_U_22
_atom_site_aniso_U_33
_atom_site_aniso_U_23
_atom_site_aniso_U_13
_atom_site_aniso_U_12
Fe1 0.0424(5) 0.0407(5) 0.0491(5) -0.0166(4) -0.0040(4) -0.0013(3)
B2 0.064(5) 0.050(5) 0.096(7) -0.043(4) -0.011(5) 0.004(4)
N3 0.061(3) 0.048(3) 0.062(4) -0.028(3) -0.011(3) 0.002(2)
N4 0.054(3) 0.045(3) 0.061(3) -0.011(3) -0.012(3) 0.003(2)
C5 0.075(5) 0.050(4) 0.061(5) -0.005(3) -0.004(4) 0.016(3)
C6 0.120(7) 0.106(7) 0.044(5) -0.007(4) -0.014(4) 0.043(5)
C7 0.094(5) 0.082(5) 0.056(5) -0.029(4) -0.022(4) 0.020(4)
N8 0.044(3) 0.048(3) 0.086(4) -0.022(3) -0.002(3) -0.002(2)
N9 0.045(3) 0.041(3) 0.061(3) -0.015(2) 0.003(3) 0.002(2)
C10 0.039(3) 0.062(4) 0.073(5) -0.002(3) 0.010(3) 0.006(3)
C11 0.048(4) 0.050(4) 0.114(7) 0.003(4) 0.005(4) -0.009(3)
C12 0.065(4) 0.043(4) 0.114(7) -0.016(4) -0.011(5) -0.009(3)
B13 0.075(5) 0.050(4) 0.087(6) -0.030(4) 0.001(5) 0.005(4)
N14 0.060(3) 0.047(3) 0.068(4) -0.011(3) 0.003(3) 0.004(2)
N15 0.049(3) 0.045(3) 0.063(3) -0.013(2) -0.011(3) -0.001(2)
C16 0.057(4) 0.059(4) 0.098(6) -0.016(4) -0.021(4) -0.001(3)
C17 0.063(5) 0.090(6) 0.144(8) -0.014(5) -0.030(5) 0.001(4)
C18 0.069(5) 0.072(5) 0.106(6) 0.004(4) 0.007(4) 0.029(4)
N19 0.066(3) 0.050(3) 0.064(4) -0.021(3) -0.003(3) -0.015(3)
N20 0.052(3) 0.054(3) 0.061(3) -0.023(3) 0.002(3) -0.008(2)
C21 0.055(4) 0.082(5) 0.081(5) -0.028(4) 0.010(4) -0.018(4)
C22 0.088(6) 0.076(6) 0.110(7) -0.018(5) 0.011(5) -0.041(5)
C23 0.097(6) 0.051(4) 0.106(6) -0.024(4) 0.001(5) -0.031(4)
N24 0.046(3) 0.040(3) 0.039(3) -0.013(2) 0.001(2) -0.005(2)
C25 0.041(3) 0.031(3) 0.052(4) -0.011(2) -0.002(3) -0.003(2)
C26 0.037(3) 0.036(3) 0.055(4) -0.020(3) -0.002(3) 0.001(2)
C27 0.042(3) 0.052(4) 0.059(4) -0.013(3) -0.003(3) -0.001(3)
C28 0.038(3) 0.051(4) 0.064(4) -0.024(3) 0.010(3) 0.001(3)
C29 0.059(4) 0.047(3) 0.049(4) -0.019(3) 0.006(3) -0.004(3)
N30 0.043(3) 0.049(3) 0.051(3) -0.016(2) -0.003(2) -0.002(2)
C31 0.040(3) 0.036(3) 0.042(3) -0.011(2) 0.000(3) 0.002(2)
C32 0.039(3) 0.043(3) 0.045(4) -0.019(3) -0.005(3) 0.003(2)
C33 0.055(4) 0.059(4) 0.046(4) -0.019(3) -0.006(3) 0.001(3)
C34 0.067(4) 0.068(4) 0.047(4) -0.019(3) 0.006(3) 0.003(3)
C35 0.045(3) 0.061(4) 0.055(4) -0.016(3) 0.001(3) 0.006(3)
C36 0.056(4) 0.033(3) 0.049(4) -0.010(3) -0.004(3) -0.006(3)
C37 0.042(3) 0.033(3) 0.058(4) -0.009(3) -0.007(3) -0.001(2)
N38 0.064(3) 0.041(3) 0.049(3) -0.010(2) -0.014(3) -0.008(2)
N39 0.044(3) 0.045(3) 0.065(4) -0.010(2) -0.008(3) 0.001(2)
C40 0.055(4) 0.037(3) 0.064(4) -0.003(3) -0.018(4) -0.010(3)
C41 0.082(5) 0.055(4) 0.059(4) -0.005(3) -0.030(4) -0.009(3)
C42 0.092(6) 0.054(4) 0.082(6) 0.003(4) -0.043(5) -0.018(4)
C43 0.066(5) 0.059(4) 0.098(6) 0.004(4) -0.033(5) -0.009(3)
C44 0.058(4) 0.054(4) 0.095(5) -0.007(4) -0.033(4) -0.001(3)
C45 0.054(4) 0.038(3) 0.073(5) -0.003(3) -0.018(4) -0.006(3)
C53 0.108(8) 0.101(8) 0.129(9) 0.022(7) 0.039(7) -0.009(6)
C54 0.090(7) 0.095(7) 0.198(12) 0.035(7) 0.046(8) 0.020(6)
C55 0.136(11) 0.133(11) 0.175(13) 0.006(9) 0.052(10) -0.003(9)
C56 0.172(13) 0.174(13) 0.117(10) -0.026(9) 0.025(8) 0.011(10)
C57 0.195(14) 0.169(12) 0.097(8) -0.033(8) 0.041(9) 0.026(11)
C58 0.139(10) 0.131(10) 0.097(8) -0.016(7) 0.033(7) 0.020(7)
C59 0.126(9) 0.149(10) 0.180(12) 0.010(8) 0.029(8) -0.033(8)

loop_
_atom_type_symbol
_atom_type_description
_atom_type_scat_dispersion_real
_atom_type_scat_dispersion_imag
_atom_type_scat_source
C C 0.0033 0.0016 'International Tables Vol C Tables 4.2.6.8 and 6.1.1.4'
H H 0.0000 0.0000 'International Tables Vol C Tables 4.2.6.8 and 6.1.1.4'
B B 0.0013 0.0007 'International Tables Vol C Tables 4.2.6.8 and 6.1.1.4'
Fe Fe 0.3463 0.8444 'International Tables Vol C Tables 4.2.6.8 and 6.1.1.4'
N N 0.0061 0.0033 'International Tables Vol C Tables 4.2.6.8 and 6.1.1.4'

loop_
_geom_angle_atom_site_label_1
_geom_angle_atom_site_label_2
_geom_angle_atom_site_label_3
_geom_angle
_geom_angle_site_symmetry_3
N15 Fe1 N4 94.94(17) .
N15 Fe1 N20 88.95(18) .
N4 Fe1 N20 91.05(18) .
N15 Fe1 N9 89.11(17) .
N4 Fe1 N9 89.98(18) .
N20 Fe1 N9 177.87(19) .
N15 Fe1 N24 170.86(16) .
N4 Fe1 N24 93.14(16) .
N20 Fe1 N24 86.63(17) .
N9 Fe1 N24 95.17(15) .
N15 Fe1 N30 96.82(17) .
N4 Fe1 N30 167.93(16) .
N20 Fe1 N30 91.86(17) .
N9 Fe1 N30 87.51(17) .
N24 Fe1 N30 75.35(16) .
N3 B2 N8 112.2(5) .
N3 B2 H2A 109.2 .
N8 B2 H2A 109.2 .
N3 B2 H2B 109.2 .
N8 B2 H2B 109.2 .
H2A B2 H2B 107.9 .
C7 N3 N4 108.2(5) .
C7 N3 B2 129.0(5) .
N4 N3 B2 122.3(5) .
C5 N4 N3 105.8(5) .
C5 N4 Fe1 128.9(4) .
N3 N4 Fe1 122.9(4) .
N4 C5 C6 112.6(6) .
N4 C5 H5 123.7 .
C6 C5 H5 123.7 .
C7 C6 C5 102.7(6) .
C7 C6 H6 128.6 .
C5 C6 H6 128.6 .
N3 C7 C6 110.6(6) .
N3 C7 H7 124.7 .
C6 C7 H7 124.7 .
C12 N8 N9 108.6(6) .
C12 N8 B2 129.4(6) .
N9 N8 B2 121.7(5) .
C10 N9 N8 105.1(5) .
C10 N9 Fe1 129.9(4) .
N8 N9 Fe1 124.1(4) .
N9 C10 C11 111.9(6) .
N9 C10 H10 124.0 .
C11 C10 H10 124.0 .
C12 C11 C10 103.5(7) .
C12 C11 H11 128.2 .
C10 C11 H11 128.2 .
N8 C12 C11 110.7(6) .
N8 C12 H12 124.6 .
C11 C12 H12 124.6 .
N14 B13 N19 110.3(5) .
N14 B13 H13A 109.6 .
N19 B13 H13A 109.6 .
N14 B13 H13B 109.6 .
N19 B13 H13B 109.6 .
H13A B13 H13B 108.1 .
C18 N14 N15 108.9(5) .
C18 N14 B13 128.1(6) .
N15 N14 B13 122.8(5) .
C16 N15 N14 106.2(4) .
C16 N15 Fe1 127.5(4) .
N14 N15 Fe1 124.7(3) .
N15 C16 C17 110.7(6) .
N15 C16 H16 124.7 .
C17 C16 H16 124.7 .
C18 C17 C16 105.6(6) .
C18 C17 H17 127.2 .
C16 C17 H17 127.2 .
N14 C18 C17 108.5(6) .
N14 C18 H18 125.7 .
C17 C18 H18 125.7 .
C23 N19 N20 108.6(6) .
C23 N19 B13 127.9(6) .
N20 N19 B13 122.7(5) .
C21 N20 N19 105.6(5) .
C21 N20 Fe1 129.5(4) .
N19 N20 Fe1 123.9(4) .
N20 C21 C22 111.0(6) .
N20 C21 H21 124.5 .
C22 C21 H21 124.5 .
C23 C22 C21 104.6(7) .
C23 C22 H22 127.7 .
C21 C22 H22 127.7 .
N19 C23 C22 110.2(7) .
N19 C23 H23 124.9 .
C22 C23 H23 124.9 .
C29 N24 C25 117.7(4) .
C29 N24 Fe1 126.6(3) .
C25 N24 Fe1 115.2(3) .
N24 C25 C26 122.6(5) .
N24 C25 C31 117.8(4) .
C26 C25 C31 119.6(5) .
C27 C26 C25 117.7(5) .
C27 C26 C37 122.7(5) .
C25 C26 C37 119.6(5) .
C28 C27 C26 119.6(5) .
C28 C27 H27 120.2 .
C26 C27 H27 120.2 .
C27 C28 C29 119.2(6) .
C27 C28 H28 120.4 .
C29 C28 H28 120.4 .
N24 C29 C28 123.1(5) .
N24 C29 H29 118.5 .
C28 C29 H29 118.5 .
C35 N30 C31 116.8(4) .
C35 N30 Fe1 127.6(4) .
C31 N30 Fe1 115.5(4) .
N30 C31 C32 122.1(5) .
N30 C31 C25 115.7(4) .
C32 C31 C25 122.1(4) .
C33 C32 C31 119.3(5) .
C33 C32 C36 121.8(5) .
C31 C32 C36 118.9(5) .
C34 C33 C32 118.3(5) .
C34 C33 H33 120.9 .
C32 C33 H33 120.9 .
C33 C34 C35 120.0(6) .
C33 C34 H34 120.0 .
C35 C34 H34 120.0 .
N30 C35 C34 123.4(5) .
N30 C35 H35 118.3 .
C34 C35 H35 118.3 .
N38 C36 C37 122.9(5) .
N38 C36 C32 117.3(5) .
C37 C36 C32 119.8(5) .
N39 C37 C36 122.6(5) .
N39 C37 C26 117.3(5) .
C36 C37 C26 120.1(5) .
C36 N38 C40 115.2(5) .
C37 N39 C45 115.3(5) .
N38 C40 C45 122.0(5) .
N38 C40 C41 118.2(6) .
C45 C40 C41 119.8(5) .
C42 C41 C40 119.3(7) .
C42 C41 H41 120.4 .
C40 C41 H41 120.4 .
C41 C42 C43 121.0(6) .
C41 C42 H42 119.5 .
C43 C42 H42 119.5 .
C44 C43 C42 120.6(6) .
C44 C43 H43 119.7 .
C42 C43 H43 119.7 .
C43 C44 C45 119.7(7) .
C43 C44 H44 120.2 .
C45 C44 H44 120.2 .
N39 C45 C40 122.1(5) .
N39 C45 C44 118.3(6) .
C40 C45 C44 119.6(6) .
C47 C46 C51 120.0 .
C47 C46 C52 125.3 .
C51 C46 C52 114.7 .
C47 C46 C46 51.3(6) 2
C51 C46 C46 68.8(6) 2
C52 C46 C46 176.5(6) 2
C46 C47 C48 120.0 .
C46 C47 H47 120.0 .
C48 C47 H47 120.0 .
C49 C48 C47 120.0 .
C49 C48 H48 120.0 .
C47 C48 H48 120.0 .
C48 C49 C50 120.0 .
C48 C49 H49 120.0 .
C50 C49 H49 120.0 .
C51 C50 C49 120.0 .
C51 C50 H50 120.0 .
C49 C50 H50 120.0 .
C50 C51 C46 120.0 .
C50 C51 H51 120.0 .
C46 C51 H51 120.0 .
C46 C52 H52A 109.5 .
C46 C52 H52B 109.5 .
H52A C52 H52B 109.5 .
C46 C52 H52C 109.5 .
H52A C52 H52C 109.5 .
H52B C52 H52C 109.5 .
C54 C53 C58 120.6(11) .
C54 C53 C59 123.3(12) .
C58 C53 C59 116.0(10) .
C53 C54 C55 122.3(12) .
C53 C54 H54 118.8 .
C55 C54 H54 118.8 .
C56 C55 C54 118.5(13) .
C56 C55 H55 120.7 .
C54 C55 H55 120.7 .
C55 C56 C57 121.3(14) .
C55 C56 H56 119.4 .
C57 C56 H56 119.4 .
C58 C57 C56 120.0(12) .
C58 C57 H57 120.0 .
C56 C57 H57 120.0 .
C53 C58 C57 117.2(11) .
C53 C58 H58 121.4 .
C57 C58 H58 121.4 .
C53 C59 H59A 109.5 .
C53 C59 H59B 109.5 .
H59A C59 H59B 109.5 .
C53 C59 H59C 109.5 .
H59A C59 H59C 109.5 .
H59B C59 H59C 109.5 .

loop_
_geom_bond_atom_site_label_1
_geom_bond_atom_site_label_2
_geom_bond_distance
_geom_bond_site_symmetry_2
Fe1 N15 2.132(4) .
Fe1 N4 2.140(5) .
Fe1 N20 2.159(5) .
Fe1 N9 2.177(5) .
Fe1 N24 2.192(4) .
Fe1 N30 2.197(4) .
B2 N3 1.534(9) .
B2 N8 1.549(10) .
B2 H2A 0.9800 .
B2 H2B 0.9800 .
N3 C7 1.333(7) .
N3 N4 1.377(6) .
N4 C5 1.317(7) .
C5 C6 1.382(8) .
C5 H5 0.9400 .
C6 C7 1.375(10) .
C6 H6 0.9400 .
C7 H7 0.9400 .
N8 C12 1.336(8) .
N8 N9 1.363(6) .
N9 C10 1.341(8) .
C10 C11 1.375(8) .
C10 H10 0.9400 .
C11 C12 1.351(9) .
C11 H11 0.9400 .
C12 H12 0.9400 .
B13 N14 1.528(8) .
B13 N19 1.548(9) .
B13 H13A 0.9800 .
B13 H13B 0.9800 .
N14 C18 1.352(7) .
N14 N15 1.367(6) .
N15 C16 1.327(6) .
C16 C17 1.379(8) .
C16 H16 0.9400 .
C17 C18 1.352(10) .
C17 H17 0.9400 .
C18 H18 0.9400 .
N19 C23 1.330(8) .
N19 N20 1.366(6) .
N20 C21 1.336(8) .
C21 C22 1.372(9) .
C21 H21 0.9400 .
C22 C23 1.348(10) .
C22 H22 0.9400 .
C23 H23 0.9400 .
N24 C29 1.340(7) .
N24 C25 1.353(6) .
C25 C26 1.407(6) .
C25 C31 1.454(7) .
C26 C27 1.391(8) .
C26 C37 1.476(7) .
C27 C28 1.371(7) .
C27 H27 0.9400 .
C28 C29 1.382(7) .
C28 H28 0.9400 .
C29 H29 0.9400 .
N30 C35 1.328(7) .
N30 C31 1.373(6) .
C31 C32 1.392(7) .
C32 C33 1.384(7) .
C32 C36 1.478(7) .
C33 C34 1.365(7) .
C33 H33 0.9400 .
C34 C35 1.386(7) .
C34 H34 0.9400 .
C35 H35 0.9400 .
C36 N38 1.337(6) .
C36 C37 1.415(8) .
C37 N39 1.332(6) .
N38 C40 1.366(7) .
N39 C45 1.369(7) .
C40 C45 1.409(9) .
C40 C41 1.413(7) .
C41 C42 1.372(8) .
C41 H41 0.9400 .
C42 C43 1.409(10) .
C42 H42 0.9400 .
C43 C44 1.366(9) .
C43 H43 0.9400 .
C44 C45 1.416(7) .
C44 H44 0.9400 .
C46 C47 1.3900 .
C46 C51 1.3900 .
C46 C52 1.4017 .
C46 C46 1.841(14) 2
C47 C48 1.3900 .
C47 H47 0.9400 .
C48 C49 1.3900 .
C48 H48 0.9400 .
C49 C50 1.3900 .
C49 H49 0.9400 .
C50 C51 1.3900 .
C50 H50 0.9400 .
C51 H51 0.9400 .
C52 H52A 0.9700 .
C52 H52B 0.9700 .
C52 H52C 0.9700 .
C53 C54 1.358(12) .
C53 C58 1.391(13) .
C53 C59 1.485(12) .
C54 C55 1.413(14) .
C54 H54 0.9400 .
C55 C56 1.313(14) .
C55 H55 0.9400 .
C56 C57 1.433(15) .
C56 H56 0.9400 .
C57 C58 1.412(14) .
C57 H57 0.9400 .
C58 H58 0.9400 .
C59 H59A 0.9700 .
C59 H59B 0.9700 .
C59 H59C 0.9700 .
